data_7159620
loop_
_publ_author_name
'Zelentsova, Maria V.'
'Sandulenko, Irina V.'
'Ambartsumyan, Asmik A.'
'Danshina, Anastasia A.'
'Moiseev, Sergey K.'

_publ_section_title
;
 C(21)-Di- and monofluorinated scaffold for thevinol/orvinol-based opioid
 receptor ligands.
;
_journal_issue 45
_journal_name_full 'Organic &amp; biomolecular chemistry'
_journal_page_first 9091
_journal_page_last 9100
_journal_paper_doi 10.1039/d3ob01577g
_journal_volume 21
_journal_year 2023
_chemical_absolute_configuration ad
_chemical_formula_moiety 'C23 H24 F3 N O4'
_chemical_formula_sum 'C23 H24 F3 N O4'
_chemical_formula_weight 435.43
_space_group_crystal_system orthorhombic
_space_group_IT_number 19
_space_group_name_Hall 'P 2ac 2ab'
_space_group_name_H-M_alt 'P 21 21 21'
_atom_sites_solution_hydrogens geom
_atom_sites_solution_primary dual
_audit_creation_date 2023-09-22
_audit_creation_method
;
Olex2 1.5
(compiled 2023.03.06 svn.rbb2c1857 for OlexSys, GUI svn.r6748)
;
_audit_update_record
;
2023-09-22 deposited with the CCDC.	2023-10-30 downloaded from the CCDC.
;
_cell_angle_alpha 90
_cell_angle_beta 90
_cell_angle_gamma 90
_cell_formula_units_Z 4
_cell_length_a 9.1217(3)
_cell_length_b 11.2737(3)
_cell_length_c 19.5547(5)
_cell_measurement_reflns_used 6923
_cell_measurement_temperature 100
_cell_measurement_theta_max 27.340
_cell_measurement_theta_min 2.464
_cell_volume 2010.91(10)
_computing_cell_refinement 'SAINT V8.40A (Bruker, 2019)'
_computing_data_reduction 'SAINT V8.40A (Bruker, 2019)'
_computing_molecular_graphics 'Olex2 1.5 (Dolomanov et al., 2009)'
_computing_publication_material 'Olex2 1.5 (Dolomanov et al., 2009)'
_computing_structure_refinement 'XL  (Sheldrick, 2008)'
_computing_structure_solution 'SHELXT 2018/2 (Sheldrick, 2018)'
_diffrn_ambient_temperature 100
_diffrn_measured_fraction_theta_full 1.000
_diffrn_measured_fraction_theta_max 1.000
_diffrn_measurement_device_type 'Bruker APEX-II CCD'
_diffrn_radiation_type MoK\a
_diffrn_radiation_wavelength 0.71073
_diffrn_reflns_av_R_equivalents 0.0459
_diffrn_reflns_av_unetI/netI 0.0352
_diffrn_reflns_Laue_measured_fraction_full 1.000
_diffrn_reflns_Laue_measured_fraction_max 1.000
_diffrn_reflns_limit_h_max 11
_diffrn_reflns_limit_h_min -11
_diffrn_reflns_limit_k_max 11
_diffrn_reflns_limit_k_min -13
_diffrn_reflns_limit_l_max 24
_diffrn_reflns_limit_l_min -24
_diffrn_reflns_number 20876
_diffrn_reflns_point_group_measured_fraction_full 1.000
_diffrn_reflns_point_group_measured_fraction_max 1.000
_diffrn_reflns_theta_full 25.242
_diffrn_reflns_theta_max 25.999
_diffrn_reflns_theta_min 2.083
_diffrn_source_current 1.4
_diffrn_source_power 0.07
_diffrn_source_voltage 50.0
_exptl_absorpt_coefficient_mu 0.116
_exptl_absorpt_correction_T_max 0.975
_exptl_absorpt_correction_T_min 0.960
_exptl_absorpt_correction_type multi-scan
_exptl_crystal_colour colourless
_exptl_crystal_colour_primary colourless
_exptl_crystal_density_diffrn 1.438
_exptl_crystal_description prism
_exptl_crystal_F_000 912
_exptl_crystal_size_max 0.34
_exptl_crystal_size_mid 0.28
_exptl_crystal_size_min 0.19
_refine_diff_density_max 0.189
_refine_diff_density_min -0.188
_refine_diff_density_rms 0.040
_refine_ls_abs_structure_details
;
 Flack x determined using 1392 quotients [(I+)-(I-)]/[(I+)+(I-)]
 (Parsons, Flack and Wagner, Acta Cryst. B69 (2013) 249-259).
;
_refine_ls_abs_structure_Flack -0.3(3)
_refine_ls_extinction_method none
_refine_ls_goodness_of_fit_ref 1.047
_refine_ls_hydrogen_treatment constr
_refine_ls_matrix_type full
_refine_ls_number_parameters 283
_refine_ls_number_reflns 3938
_refine_ls_number_restraints 0
_refine_ls_restrained_S_all 1.047
_refine_ls_R_factor_all 0.0400
_refine_ls_R_factor_gt 0.0321
_refine_ls_shift/su_max 0.000
_refine_ls_shift/su_mean 0.000
_refine_ls_structure_factor_coef Fsqd
_refine_ls_weighting_details 'w=1/[\s^2^(Fo^2^)+(0.0378P)^2^+0.2015P] where P=(Fo^2^+2Fc^2^)/3'
_refine_ls_weighting_scheme calc
_refine_ls_wR_factor_gt 0.0712
_refine_ls_wR_factor_ref 0.0742
_reflns_Friedel_coverage 0.746
_reflns_Friedel_fraction_full 1.000
_reflns_Friedel_fraction_max 1.000
_reflns_number_gt 3476
_reflns_number_total 3938
_reflns_threshold_expression 'I > 2\s(I)'
_cod_data_source_file d3ob01577g2.cif
_cod_data_source_block a
_cod_depositor_comments 'Adding full bibliography for 7159615--7159624.cif.'
_cod_database_code 7159620
_shelx_shelxl_version_number 2018/3
_shelx_space_group_comment
;
The symmetry employed for this shelxl refinement is uniquely defined
by the following loop, which should always be used as a source of
symmetry information in preference to the above space-group names.
They are only intended as comments.
;
_shelx_estimated_absorpt_t_max 0.978
_shelx_estimated_absorpt_t_min 0.962
_olex2_refinement_description
;
1. Fixed Uiso
 At 1.2 times of:
  All C(H) groups, All C(H,H) groups
 At 1.5 times of:
  All C(H,H,H) groups
2.a Ternary CH refined with riding coordinates:
 C5(H5), C8(H8), C9(H9)
2.b Secondary CH2 refined with riding coordinates:
 C10(H10a,H10b), C15(H15a,H15b), C16(H16a,H16b), C18(H18a,H18b)
2.c Aromatic/amide H refined with riding coordinates:
 C1(H1), C2(H2), C7(H7), C19(H19)
2.d Idealised Me refined as rotating group:
 C17(H17a,H17b,H17c), C22(H22a,H22b,H22c), C23(H23a,H23b,H23c)
;
_olex2_submission_special_instructions 'No special instructions were received'

loop_
_space_group_symop_operation_xyz
'x, y, z'
'-x+1/2, -y, z+1/2'
'-x, y+1/2, -z+1/2'
'x+1/2, -y+1/2, -z'

loop_
_atom_site_label
_atom_site_type_symbol
_atom_site_fract_x
_atom_site_fract_y
_atom_site_fract_z
_atom_site_U_iso_or_equiv
_atom_site_adp_type
_atom_site_occupancy
_atom_site_site_symmetry_order
_atom_site_calc_flag
_atom_site_refinement_flags_posn
_atom_site_refinement_flags_adp
_atom_site_refinement_flags_occupancy
_atom_site_disorder_assembly
_atom_site_disorder_group
F1 F 0.67093(18) 0.84686(11) 0.45822(7) 0.0260(4) Uani 1 1 d . . . . .
F2 F 0.66105(17) 0.72763(12) 0.54389(7) 0.0249(3) Uani 1 1 d . . . . .
F3 F 0.46294(16) 0.79866(12) 0.50187(8) 0.0308(4) Uani 1 1 d . . . . .
O1 O 0.13454(19) 0.06224(14) 0.31703(8) 0.0185(4) Uani 1 1 d . . . . .
O2 O 0.27611(18) 0.27595(14) 0.27550(8) 0.0158(4) Uani 1 1 d . . . . .
O3 O 0.1516(2) 0.50551(13) 0.29271(8) 0.0178(4) Uani 1 1 d . . . . .
O4 O 0.51393(18) 0.56099(13) 0.46735(8) 0.0156(4) Uani 1 1 d . . . . .
N1 N 0.8133(2) 0.33661(18) 0.35060(10) 0.0179(5) Uani 1 1 d . . . . .
C1 C 0.4516(3) 0.0878(2) 0.43641(12) 0.0174(5) Uani 1 1 d . . . . .
H1 H 0.491818 0.048133 0.474946 0.021 Uiso 1 1 calc R U . . .
C2 C 0.3259(3) 0.0422(2) 0.40556(12) 0.0181(5) Uani 1 1 d . . . . .
H2 H 0.284718 -0.029253 0.422647 0.022 Uiso 1 1 calc R U . . .
C3 C 0.2588(3) 0.0988(2) 0.35016(12) 0.0158(5) Uani 1 1 d . . . . .
C4 C 0.3257(3) 0.2020(2) 0.32687(11) 0.0145(5) Uani 1 1 d . . . . .
C5 C 0.3621(3) 0.38652(19) 0.28290(12) 0.0159(5) Uani 1 1 d . . . . .
H5 H 0.382265 0.421196 0.236783 0.019 Uiso 1 1 calc R U . . .
C6 C 0.2773(3) 0.47383(19) 0.32553(12) 0.0149(5) Uani 1 1 d . . . . .
C7 C 0.3212(3) 0.51393(19) 0.38631(12) 0.0151(5) Uani 1 1 d . . . . .
H7 H 0.262879 0.571365 0.409186 0.018 Uiso 1 1 calc R U . . .
C8 C 0.4599(3) 0.47144(19) 0.41994(11) 0.0149(5) Uani 1 1 d . . . . .
H8 H 0.434578 0.399487 0.447411 0.018 Uiso 1 1 calc R U . . .
C9 C 0.7035(3) 0.3647(2) 0.40318(12) 0.0161(5) Uani 1 1 d . . . . .
H9 H 0.750928 0.419629 0.436711 0.019 Uiso 1 1 calc R U . . .
C10 C 0.6478(3) 0.25422(19) 0.44407(11) 0.0167(5) Uani 1 1 d . . . . .
H10A H 0.730002 0.197546 0.449065 0.020 Uiso 1 1 calc R U . . .
H10B H 0.619166 0.280331 0.490531 0.020 Uiso 1 1 calc R U . . .
C11 C 0.5200(3) 0.19023(19) 0.41221(12) 0.0147(5) Uani 1 1 d . . . . .
C12 C 0.4546(3) 0.24063(19) 0.35532(11) 0.0145(5) Uani 1 1 d . . . . .
C13 C 0.5069(3) 0.3479(2) 0.31657(11) 0.0148(5) Uani 1 1 d . . . . .
C14 C 0.5769(3) 0.4346(2) 0.36783(11) 0.0137(5) Uani 1 1 d . . . . .
C15 C 0.6221(3) 0.3100(2) 0.26309(12) 0.0185(6) Uani 1 1 d . . . . .
H15A H 0.578705 0.250230 0.232027 0.022 Uiso 1 1 calc R U . . .
H15B H 0.650708 0.379702 0.235311 0.022 Uiso 1 1 calc R U . . .
C16 C 0.7579(3) 0.2580(2) 0.29728(12) 0.0196(6) Uani 1 1 d . . . . .
H16A H 0.733203 0.180024 0.317543 0.024 Uiso 1 1 calc R U . . .
H16B H 0.835164 0.245342 0.262484 0.024 Uiso 1 1 calc R U . . .
C17 C 0.9508(3) 0.2921(2) 0.37845(13) 0.0223(6) Uani 1 1 d . . . . .
H17A H 0.935377 0.212683 0.397561 0.033 Uiso 1 1 calc R U . . .
H17B H 0.985286 0.345543 0.414547 0.033 Uiso 1 1 calc R U . . .
H17C H 1.024353 0.288013 0.341983 0.033 Uiso 1 1 calc R U . . .
C18 C 0.6342(3) 0.5457(2) 0.33022(12) 0.0162(5) Uani 1 1 d . . . . .
H18A H 0.732608 0.528354 0.311358 0.019 Uiso 1 1 calc R U . . .
H18B H 0.568232 0.563524 0.291355 0.019 Uiso 1 1 calc R U . . .
C19 C 0.6438(3) 0.6524(2) 0.37534(12) 0.0168(5) Uani 1 1 d . . . . .
H19 H 0.692671 0.721321 0.359109 0.020 Uiso 1 1 calc R U . . .
C20 C 0.5863(3) 0.6531(2) 0.43696(12) 0.0156(5) Uani 1 1 d . . . . .
C21 C 0.5956(3) 0.7562(2) 0.48468(12) 0.0191(5) Uani 1 1 d . . . . .
C22 C 0.0607(3) -0.0385(2) 0.34468(13) 0.0227(6) Uani 1 1 d . . . . .
H22A H -0.027771 -0.054668 0.317803 0.034 Uiso 1 1 calc R U . . .
H22B H 0.033272 -0.022482 0.392251 0.034 Uiso 1 1 calc R U . . .
H22C H 0.125815 -0.107582 0.342986 0.034 Uiso 1 1 calc R U . . .
C23 C 0.0553(3) 0.5843(2) 0.32849(13) 0.0196(5) Uani 1 1 d . . . . .
H23A H -0.027579 0.605061 0.298949 0.029 Uiso 1 1 calc R U . . .
H23B H 0.108737 0.656525 0.341066 0.029 Uiso 1 1 calc R U . . .
H23C H 0.018969 0.545319 0.369941 0.029 Uiso 1 1 calc R U . . .

loop_
_atom_site_aniso_label
_atom_site_aniso_U_11
_atom_site_aniso_U_22
_atom_site_aniso_U_33
_atom_site_aniso_U_23
_atom_site_aniso_U_13
_atom_site_aniso_U_12
F1 0.0361(10) 0.0145(6) 0.0274(8) -0.0008(6) 0.0000(7) -0.0059(7)
F2 0.0355(9) 0.0209(7) 0.0183(7) -0.0031(6) -0.0060(7) -0.0032(7)
F3 0.0232(9) 0.0255(8) 0.0437(9) -0.0126(7) 0.0006(7) 0.0063(7)
O1 0.0183(9) 0.0175(8) 0.0197(8) 0.0010(7) -0.0028(8) -0.0058(7)
O2 0.0193(9) 0.0137(8) 0.0144(8) 0.0012(7) -0.0025(7) -0.0024(7)
O3 0.0166(9) 0.0187(8) 0.0182(8) -0.0006(7) -0.0027(7) 0.0033(7)
O4 0.0186(9) 0.0154(7) 0.0129(8) -0.0022(7) -0.0005(7) -0.0015(7)
N1 0.0143(12) 0.0190(10) 0.0203(10) -0.0017(9) 0.0009(9) 0.0017(9)
C1 0.0204(14) 0.0156(11) 0.0162(12) 0.0019(10) -0.0009(11) 0.0007(11)
C2 0.0241(15) 0.0124(10) 0.0177(12) 0.0012(10) 0.0025(11) -0.0009(11)
C3 0.0169(13) 0.0146(11) 0.0159(11) -0.0052(10) 0.0019(10) 0.0002(10)
C4 0.0180(13) 0.0156(11) 0.0098(11) -0.0018(9) 0.0022(10) 0.0025(10)
C5 0.0195(14) 0.0139(11) 0.0144(11) 0.0014(9) -0.0006(10) -0.0044(10)
C6 0.0149(13) 0.0139(11) 0.0158(11) 0.0032(9) 0.0013(10) -0.0024(9)
C7 0.0153(13) 0.0141(11) 0.0159(11) 0.0002(9) 0.0036(10) 0.0007(10)
C8 0.0180(14) 0.0124(10) 0.0144(11) -0.0022(9) 0.0008(10) -0.0026(10)
C9 0.0155(13) 0.0164(11) 0.0163(12) -0.0006(10) 0.0002(10) 0.0006(10)
C10 0.0190(14) 0.0168(11) 0.0144(11) 0.0008(9) 0.0001(10) 0.0013(10)
C11 0.0164(13) 0.0139(11) 0.0138(11) -0.0027(9) 0.0010(10) 0.0035(10)
C12 0.0152(13) 0.0134(11) 0.0151(11) -0.0023(10) 0.0049(10) 0.0014(10)
C13 0.0174(13) 0.0138(10) 0.0133(11) -0.0002(9) 0.0019(10) 0.0003(10)
C14 0.0139(13) 0.0131(10) 0.0141(11) 0.0001(9) 0.0002(10) 0.0005(10)
C15 0.0234(15) 0.0179(12) 0.0143(11) -0.0033(10) 0.0030(10) -0.0011(10)
C16 0.0213(14) 0.0192(12) 0.0185(12) -0.0028(10) 0.0043(11) 0.0022(11)
C17 0.0156(14) 0.0224(12) 0.0288(13) 0.0015(11) 0.0001(11) 0.0024(11)
C18 0.0162(13) 0.0159(11) 0.0164(12) 0.0011(10) 0.0011(10) -0.0009(10)
C19 0.0172(13) 0.0146(11) 0.0188(12) 0.0024(10) -0.0049(11) -0.0019(10)
C20 0.0158(14) 0.0125(11) 0.0186(12) 0.0003(10) -0.0031(10) -0.0003(10)
C21 0.0207(14) 0.0158(12) 0.0209(12) -0.0009(10) -0.0027(11) 0.0006(10)
C22 0.0233(15) 0.0198(12) 0.0251(13) 0.0034(11) -0.0042(11) -0.0068(11)
C23 0.0175(14) 0.0201(12) 0.0213(12) 0.0005(10) -0.0017(11) 0.0018(11)

loop_
_atom_type_symbol
_atom_type_description
_atom_type_scat_dispersion_real
_atom_type_scat_dispersion_imag
_atom_type_scat_source
C C 0.0033 0.0016 'International Tables Vol C Tables 4.2.6.8 and 6.1.1.4'
H H 0.0000 0.0000 'International Tables Vol C Tables 4.2.6.8 and 6.1.1.4'
F F 0.0171 0.0103 'International Tables Vol C Tables 4.2.6.8 and 6.1.1.4'
N N 0.0061 0.0033 'International Tables Vol C Tables 4.2.6.8 and 6.1.1.4'
O O 0.0106 0.0060 'International Tables Vol C Tables 4.2.6.8 and 6.1.1.4'

loop_
_geom_angle_atom_site_label_1
_geom_angle_atom_site_label_2
_geom_angle_atom_site_label_3
_geom_angle
_geom_angle_site_symmetry_1
_geom_angle_site_symmetry_3
_geom_angle_publ_flag
C3 O1 C22 116.84(18) . . ?
C4 O2 C5 105.29(16) . . ?
C6 O3 C23 116.67(17) . . ?
C20 O4 C8 114.41(16) . . ?
C16 N1 C9 113.29(19) . . ?
C17 N1 C9 113.53(19) . . ?
C17 N1 C16 110.84(19) . . ?
C2 C1 H1 119.1 . . ?
C2 C1 C11 121.7(2) . . ?
C11 C1 H1 119.1 . . ?
C1 C2 H2 119.1 . . ?
C1 C2 C3 121.8(2) . . ?
C3 C2 H2 119.1 . . ?
O1 C3 C2 126.3(2) . . ?
O1 C3 C4 117.4(2) . . ?
C4 C3 C2 116.3(2) . . ?
O2 C4 C3 126.8(2) . . ?
C12 C4 O2 112.57(19) . . ?
C12 C4 C3 120.6(2) . . ?
O2 C5 H5 109.8 . . ?
O2 C5 C6 109.44(19) . . ?
O2 C5 C13 104.98(17) . . ?
C6 C5 H5 109.8 . . ?
C6 C5 C13 112.92(19) . . ?
C13 C5 H5 109.8 . . ?
O3 C6 C5 110.09(19) . . ?
C7 C6 O3 125.8(2) . . ?
C7 C6 C5 124.2(2) . . ?
C6 C7 H7 118.8 . . ?
C6 C7 C8 122.3(2) . . ?
C8 C7 H7 118.8 . . ?
O4 C8 C7 109.99(18) . . ?
O4 C8 H8 107.4 . . ?
O4 C8 C14 112.07(19) . . ?
C7 C8 H8 107.4 . . ?
C7 C8 C14 112.40(18) . . ?
C14 C8 H8 107.4 . . ?
N1 C9 H9 107.3 . . ?
N1 C9 C10 114.03(19) . . ?
N1 C9 C14 107.66(18) . . ?
C10 C9 H9 107.3 . . ?
C14 C9 H9 107.3 . . ?
C14 C9 C10 112.81(19) . . ?
C9 C10 H10A 108.5 . . ?
C9 C10 H10B 108.5 . . ?
H10A C10 H10B 107.5 . . ?
C11 C10 C9 114.92(19) . . ?
C11 C10 H10A 108.5 . . ?
C11 C10 H10B 108.5 . . ?
C1 C11 C10 127.0(2) . . ?
C12 C11 C1 114.8(2) . . ?
C12 C11 C10 118.0(2) . . ?
C4 C12 C11 124.4(2) . . ?
C4 C12 C13 108.8(2) . . ?
C11 C12 C13 126.8(2) . . ?
C5 C13 C14 117.07(19) . . ?
C5 C13 C15 111.90(18) . . ?
C12 C13 C5 99.86(19) . . ?
C12 C13 C14 108.30(18) . . ?
C12 C13 C15 109.55(19) . . ?
C14 C13 C15 109.55(19) . . ?
C8 C14 C9 110.96(18) . . ?
C8 C14 C13 108.45(19) . . ?
C8 C14 C18 109.46(18) . . ?
C13 C14 C9 105.96(18) . . ?
C13 C14 C18 110.21(18) . . ?
C18 C14 C9 111.7(2) . . ?
C13 C15 H15A 109.4 . . ?
C13 C15 H15B 109.4 . . ?
H15A C15 H15B 108.0 . . ?
C16 C15 C13 111.26(19) . . ?
C16 C15 H15A 109.4 . . ?
C16 C15 H15B 109.4 . . ?
N1 C16 C15 111.15(19) . . ?
N1 C16 H16A 109.4 . . ?
N1 C16 H16B 109.4 . . ?
C15 C16 H16A 109.4 . . ?
C15 C16 H16B 109.4 . . ?
H16A C16 H16B 108.0 . . ?
N1 C17 H17A 109.5 . . ?
N1 C17 H17B 109.5 . . ?
N1 C17 H17C 109.5 . . ?
H17A C17 H17B 109.5 . . ?
H17A C17 H17C 109.5 . . ?
H17B C17 H17C 109.5 . . ?
C14 C18 H18A 109.0 . . ?
C14 C18 H18B 109.0 . . ?
H18A C18 H18B 107.8 . . ?
C19 C18 C14 113.06(18) . . ?
C19 C18 H18A 109.0 . . ?
C19 C18 H18B 109.0 . . ?
C18 C19 H19 119.3 . . ?
C20 C19 C18 121.5(2) . . ?
C20 C19 H19 119.3 . . ?
O4 C20 C21 110.31(19) . . ?
C19 C20 O4 125.9(2) . . ?
C19 C20 C21 123.7(2) . . ?
F1 C21 F2 106.78(19) . . ?
F1 C21 F3 106.72(19) . . ?
F1 C21 C20 112.50(19) . . ?
F2 C21 F3 105.68(19) . . ?
F2 C21 C20 112.18(19) . . ?
F3 C21 C20 112.5(2) . . ?
O1 C22 H22A 109.5 . . ?
O1 C22 H22B 109.5 . . ?
O1 C22 H22C 109.5 . . ?
H22A C22 H22B 109.5 . . ?
H22A C22 H22C 109.5 . . ?
H22B C22 H22C 109.5 . . ?
O3 C23 H23A 109.5 . . ?
O3 C23 H23B 109.5 . . ?
O3 C23 H23C 109.5 . . ?
H23A C23 H23B 109.5 . . ?
H23A C23 H23C 109.5 . . ?
H23B C23 H23C 109.5 . . ?

loop_
_geom_bond_atom_site_label_1
_geom_bond_atom_site_label_2
_geom_bond_distance
_geom_bond_site_symmetry_2
_geom_bond_publ_flag
F1 C21 1.336(3) . ?
F2 C21 1.342(3) . ?
F3 C21 1.344(3) . ?
O1 C3 1.369(3) . ?
O1 C22 1.427(3) . ?
O2 C4 1.382(3) . ?
O2 C5 1.480(3) . ?
O3 C6 1.362(3) . ?
O3 C23 1.432(3) . ?
O4 C8 1.456(3) . ?
O4 C20 1.367(3) . ?
N1 C9 1.469(3) . ?
N1 C16 1.459(3) . ?
N1 C17 1.457(3) . ?
C1 H1 0.9500 . ?
C1 C2 1.394(4) . ?
C1 C11 1.395(3) . ?
C2 H2 0.9500 . ?
C2 C3 1.399(3) . ?
C3 C4 1.390(3) . ?
C4 C12 1.372(3) . ?
C5 H5 1.0000 . ?
C5 C6 1.504(3) . ?
C5 C13 1.539(3) . ?
C6 C7 1.333(3) . ?
C7 H7 0.9500 . ?
C7 C8 1.504(3) . ?
C8 H8 1.0000 . ?
C8 C14 1.532(3) . ?
C9 H9 1.0000 . ?
C9 C10 1.565(3) . ?
C9 C14 1.560(3) . ?
C10 H10A 0.9900 . ?
C10 H10B 0.9900 . ?
C10 C11 1.506(3) . ?
C11 C12 1.384(3) . ?
C12 C13 1.504(3) . ?
C13 C14 1.539(3) . ?
C13 C15 1.543(3) . ?
C14 C18 1.543(3) . ?
C15 H15A 0.9900 . ?
C15 H15B 0.9900 . ?
C15 C16 1.525(3) . ?
C16 H16A 0.9900 . ?
C16 H16B 0.9900 . ?
C17 H17A 0.9800 . ?
C17 H17B 0.9800 . ?
C17 H17C 0.9800 . ?
C18 H18A 0.9900 . ?
C18 H18B 0.9900 . ?
C18 C19 1.495(3) . ?
C19 H19 0.9500 . ?
C19 C20 1.314(3) . ?
C20 C21 1.493(3) . ?
C22 H22A 0.9800 . ?
C22 H22B 0.9800 . ?
C22 H22C 0.9800 . ?
C23 H23A 0.9800 . ?
C23 H23B 0.9800 . ?
C23 H23C 0.9800 . ?

loop_
_geom_torsion_atom_site_label_1
_geom_torsion_atom_site_label_2
_geom_torsion_atom_site_label_3
_geom_torsion_atom_site_label_4
_geom_torsion
_geom_torsion_site_symmetry_1
_geom_torsion_site_symmetry_2
_geom_torsion_site_symmetry_3
_geom_torsion_site_symmetry_4
_geom_torsion_publ_flag
O1 C3 C4 O2 3.5(3) . . . . ?
O1 C3 C4 C12 -176.7(2) . . . . ?
O2 C4 C12 C11 173.0(2) . . . . ?
O2 C4 C12 C13 -4.6(3) . . . . ?
O2 C5 C6 O3 -64.2(2) . . . . ?
O2 C5 C6 C7 116.3(2) . . . . ?
O2 C5 C13 C12 -28.1(2) . . . . ?
O2 C5 C13 C14 -144.59(19) . . . . ?
O2 C5 C13 C15 87.8(2) . . . . ?
O3 C6 C7 C8 178.1(2) . . . . ?
O4 C8 C14 C9 68.5(2) . . . . ?
O4 C8 C14 C13 -175.48(17) . . . . ?
O4 C8 C14 C18 -55.2(2) . . . . ?
O4 C20 C21 F1 177.37(18) . . . . ?
O4 C20 C21 F2 57.0(3) . . . . ?
O4 C20 C21 F3 -62.1(3) . . . . ?
N1 C9 C10 C11 -87.4(2) . . . . ?
N1 C9 C14 C8 -177.93(18) . . . . ?
N1 C9 C14 C13 64.6(2) . . . . ?
N1 C9 C14 C18 -55.5(2) . . . . ?
C1 C2 C3 O1 -179.1(2) . . . . ?
C1 C2 C3 C4 1.0(3) . . . . ?
C1 C11 C12 C4 5.4(3) . . . . ?
C1 C11 C12 C13 -177.5(2) . . . . ?
C2 C1 C11 C10 174.4(2) . . . . ?
C2 C1 C11 C12 -0.9(3) . . . . ?
C2 C3 C4 O2 -176.5(2) . . . . ?
C2 C3 C4 C12 3.3(3) . . . . ?
C3 C4 C12 C11 -6.9(3) . . . . ?
C3 C4 C12 C13 175.6(2) . . . . ?
C4 O2 C5 C6 -94.6(2) . . . . ?
C4 O2 C5 C13 26.9(2) . . . . ?
C4 C12 C13 C5 20.3(2) . . . . ?
C4 C12 C13 C14 143.28(19) . . . . ?
C4 C12 C13 C15 -97.3(2) . . . . ?
C5 O2 C4 C3 165.4(2) . . . . ?
C5 O2 C4 C12 -14.4(2) . . . . ?
C5 C6 C7 C8 -2.4(4) . . . . ?
C5 C13 C14 C8 50.8(2) . . . . ?
C5 C13 C14 C9 170.02(19) . . . . ?
C5 C13 C14 C18 -69.0(3) . . . . ?
C5 C13 C15 C16 -173.11(18) . . . . ?
C6 C5 C13 C12 91.1(2) . . . . ?
C6 C5 C13 C14 -25.4(3) . . . . ?
C6 C5 C13 C15 -153.1(2) . . . . ?
C6 C7 C8 O4 155.3(2) . . . . ?
C6 C7 C8 C14 29.7(3) . . . . ?
C7 C8 C14 C9 -166.99(18) . . . . ?
C7 C8 C14 C13 -51.0(2) . . . . ?
C7 C8 C14 C18 69.3(2) . . . . ?
C8 O4 C20 C19 -19.4(3) . . . . ?
C8 O4 C20 C21 162.22(19) . . . . ?
C8 C14 C18 C19 36.2(3) . . . . ?
C9 N1 C16 C15 56.6(3) . . . . ?
C9 C10 C11 C1 178.0(2) . . . . ?
C9 C10 C11 C12 -6.8(3) . . . . ?
C9 C14 C18 C19 -87.1(2) . . . . ?
C10 C9 C14 C8 55.4(2) . . . . ?
C10 C9 C14 C13 -62.1(2) . . . . ?
C10 C9 C14 C18 177.82(18) . . . . ?
C10 C11 C12 C4 -170.4(2) . . . . ?
C10 C11 C12 C13 6.7(3) . . . . ?
C11 C1 C2 C3 -2.2(4) . . . . ?
C11 C12 C13 C5 -157.1(2) . . . . ?
C11 C12 C13 C14 -34.2(3) . . . . ?
C11 C12 C13 C15 85.3(3) . . . . ?
C12 C13 C14 C8 -61.0(2) . . . . ?
C12 C13 C14 C9 58.2(2) . . . . ?
C12 C13 C14 C18 179.22(19) . . . . ?
C12 C13 C15 C16 -63.3(3) . . . . ?
C13 C5 C6 O3 179.29(17) . . . . ?
C13 C5 C6 C7 -0.3(3) . . . . ?
C13 C14 C18 C19 155.4(2) . . . . ?
C13 C15 C16 N1 -51.0(3) . . . . ?
C14 C9 C10 C11 35.8(3) . . . . ?
C14 C13 C15 C16 55.3(3) . . . . ?
C14 C18 C19 C20 -10.2(3) . . . . ?
C15 C13 C14 C8 179.59(18) . . . . ?
C15 C13 C14 C9 -61.2(2) . . . . ?
C15 C13 C14 C18 59.8(2) . . . . ?
C16 N1 C9 C10 62.1(3) . . . . ?
C16 N1 C9 C14 -63.8(2) . . . . ?
C17 N1 C9 C10 -65.4(3) . . . . ?
C17 N1 C9 C14 168.58(18) . . . . ?
C17 N1 C16 C15 -174.45(19) . . . . ?
C18 C19 C20 O4 0.4(4) . . . . ?
C18 C19 C20 C21 178.6(2) . . . . ?
C19 C20 C21 F1 -1.1(4) . . . . ?
C19 C20 C21 F2 -121.5(3) . . . . ?
C19 C20 C21 F3 119.5(3) . . . . ?
C20 O4 C8 C7 -78.7(2) . . . . ?
C20 O4 C8 C14 47.1(3) . . . . ?
C22 O1 C3 C2 4.8(3) . . . . ?
C22 O1 C3 C4 -175.3(2) . . . . ?
C23 O3 C6 C5 177.16(18) . . . . ?
C23 O3 C6 C7 -3.3(3) . . . . ?
